data_7205080
loop_
_publ_author_name
'Ganin, Eduard V.'
'Basok, Stepan S.'
'Yavolovskii, Arkadii A.'
'Botoshansky, Mark M.'
'Fonari, Marina S.'

_publ_section_title
;
 From chains to ladders in co-crystals with 2,3-thiophene-15-crown-5,
 2,3-naphtho-15-crown-5, and bis-(18-crown-6)-stilbene constructed by
 weak hydrogen bonding
;
_journal_issue 2
_journal_name_full CrystEngComm
_journal_page_first 674
_journal_paper_doi 10.1039/c005284c
_journal_volume 13
_journal_year 2011
_chemical_formula_moiety 'C34 H48 O12, 2(C2 H4 N2 S2)'
_chemical_formula_sum 'C38 H56 N4 O12 S4'
_chemical_formula_weight 889.11
_chemical_name_common
;
18,18'-(E)-ethene-1,2-diylbis-2,3,5,6,8,9,11,12,14,15-
decahydro-1,4,7,10,13,16-benzohexaoxacyclooctadecine
bis(ethanedithioamide) clathrate
;
_chemical_name_systematic
;
18,18'-(E)-ethene-1,2-diylbis-2,3,5,6,8,9,11,12,14,15-decahydro-
1,4,7,10,13,16-benzohexaoxacyclooctadecine bis(ethanedithioamide)
clathrate
;
_space_group_IT_number 2
_symmetry_cell_setting triclinic
_symmetry_space_group_name_Hall '-P 1'
_symmetry_space_group_name_H-M 'P -1'
_atom_sites_solution_hydrogens geom
_atom_sites_solution_primary direct
_atom_sites_solution_secondary difmap
_audit_creation_method SHELXL-97
_cell_angle_alpha 90.12(2)
_cell_angle_beta 96.87(3)
_cell_angle_gamma 107.23(3)
_cell_formula_units_Z 1
_cell_length_a 7.7140(15)
_cell_length_b 9.760(2)
_cell_length_c 15.675(3)
_cell_measurement_reflns_used 6136
_cell_measurement_temperature 293(2)
_cell_measurement_theta_max 24.68
_cell_measurement_theta_min 1.31
_cell_volume 1118.2(4)
_computing_cell_refinement 'DENZO/SCALEPACK (Otwinowski & Minor, 1997)'
_computing_data_collection 'DENZO/SCALEPACK (Otwinowski & Minor, 1997)'
_computing_data_reduction 'DENZO/SCALEPACK (Otwinowski & Minor, 1997)'
_computing_molecular_graphics MERCURY
_computing_structure_refinement 'SHELXL-97 (Sheldrick, 1997)'
_computing_structure_solution 'SHELXS-97 (Sheldrick, 1990)'
_diffrn_ambient_temperature 293(2)
_diffrn_measured_fraction_theta_full 0.852
_diffrn_measured_fraction_theta_max 0.852
_diffrn_measurement_device_type 'Nonius KappaCCD'
_diffrn_measurement_method 'phi- and omega-scans'
_diffrn_radiation_monochromator graphite
_diffrn_radiation_source 'fine-focus sealed tube'
_diffrn_radiation_type MoK\a
_diffrn_radiation_wavelength 0.71073
_diffrn_reflns_av_R_equivalents 0.0883
_diffrn_reflns_av_sigmaI/netI 0.1882
_diffrn_reflns_limit_h_max 8
_diffrn_reflns_limit_h_min -8
_diffrn_reflns_limit_k_max 11
_diffrn_reflns_limit_k_min -11
_diffrn_reflns_limit_l_max 17
_diffrn_reflns_limit_l_min -18
_diffrn_reflns_number 6161
_diffrn_reflns_theta_full 24.68
_diffrn_reflns_theta_max 24.68
_diffrn_reflns_theta_min 1.31
_exptl_absorpt_coefficient_mu 0.274
_exptl_absorpt_correction_type none
_exptl_crystal_colour red
_exptl_crystal_density_diffrn 1.320
_exptl_crystal_density_method 'not measured'
_exptl_crystal_description prism
_exptl_crystal_F_000 472
_exptl_crystal_size_max 0.20
_exptl_crystal_size_mid 0.20
_exptl_crystal_size_min 0.15
_refine_diff_density_max 0.099
_refine_diff_density_min -0.126
_refine_diff_density_rms 0.027
_refine_ls_extinction_method none
_refine_ls_goodness_of_fit_ref 0.772
_refine_ls_hydrogen_treatment mixed
_refine_ls_matrix_type full
_refine_ls_number_parameters 401
_refine_ls_number_reflns 3234
_refine_ls_number_restraints 54
_refine_ls_restrained_S_all 0.777
_refine_ls_R_factor_all 0.2223
_refine_ls_R_factor_gt 0.0523
_refine_ls_shift/su_max 0.000
_refine_ls_shift/su_mean 0.000
_refine_ls_structure_factor_coef Fsqd
_refine_ls_weighting_details 'calc w=1/[\s^2^(Fo^2^)+(0.0011P)^2^+0.0000P] where P=(Fo^2^+2Fc^2^)/3'
_refine_ls_weighting_scheme calc
_refine_ls_wR_factor_gt 0.0788
_refine_ls_wR_factor_ref 0.1002
_reflns_number_gt 997
_reflns_number_total 3234
_reflns_threshold_expression >2sigma(I)
_cod_data_source_file C005284C.TXT
_cod_data_source_block bas1c
_cod_original_sg_symbol_H-M P-1
_cod_database_code 7205080

loop_
_symmetry_equiv_pos_as_xyz
'x, y, z'
'-x, -y, -z'

loop_
_atom_site_label
_atom_site_type_symbol
_atom_site_fract_x
_atom_site_fract_y
_atom_site_fract_z
_atom_site_U_iso_or_equiv
_atom_site_adp_type
_atom_site_occupancy
_atom_site_symmetry_multiplicity
_atom_site_calc_flag
_atom_site_refinement_flags
_atom_site_disorder_assembly
_atom_site_disorder_group
S1 S 0.6403(4) 0.1009(3) 0.3378(3) 0.1200(14) Uani 0.792(4) 1 d P A 1
S2 S 0.7365(4) 0.5201(3) 0.2374(2) 0.1131(11) Uani 0.792(4) 1 d P A 1
N1 N 0.4446(10) 0.2647(13) 0.2550(7) 0.099(3) Uani 0.792(4) 1 d PD A 1
H1N1 H 0.407(8) 0.326(6) 0.225(4) 0.148 Uiso 0.792(4) 1 d PD A 1
H2N1 H 0.367(7) 0.186(6) 0.265(4) 0.148 Uiso 0.792(4) 1 d PD A 1
N2 N 0.9213(15) 0.3151(11) 0.2832(8) 0.111(4) Uani 0.792(4) 1 d PD A 1
H1N2 H 0.991(8) 0.254(6) 0.311(4) 0.167 Uiso 0.792(4) 1 d PD A 1
H2N2 H 1.010(8) 0.398(6) 0.261(5) 0.167 Uiso 0.792(4) 1 d PD A 1
C18 C 0.6140(14) 0.2473(10) 0.2885(5) 0.124(3) Uani 0.792(4) 1 d P A 1
C19 C 0.7609(13) 0.3631(9) 0.2629(5) 0.118(3) Uani 0.792(4) 1 d P A 1
S1A S 0.6830(14) 0.1774(12) 0.3807(7) 0.075(3) Uani 0.208(4) 1 d P A 2
S2A S 0.7376(17) 0.4645(16) 0.1784(9) 0.129(5) Uani 0.208(4) 1 d P A 2
N1A N 0.486(7) 0.314(5) 0.282(3) 0.110(18) Uiso 0.208(4) 1 d P A 2
N2A N 0.952(6) 0.364(5) 0.286(3) 0.078(12) Uiso 0.208(4) 1 d P A 2
C18A C 0.764(2) 0.2514(17) 0.3035(11) 0.014(4) Uiso 0.208(4) 1 d P A 2
C19A C 0.630(3) 0.351(2) 0.2595(11) 0.016(5) Uiso 0.208(4) 1 d P A 2
O1 O 0.2723(6) 0.5874(5) 0.2351(4) 0.0780(15) Uani 0.792(4) 1 d PD A 1
O2 O 0.3012(7) 0.4970(8) 0.4044(4) 0.102(2) Uani 0.792(4) 1 d PD A 1
O3 O 0.1633(10) 0.1905(10) 0.4299(6) 0.123(3) Uani 0.792(4) 1 d PD A 1
O4 O 0.1173(11) -0.0046(10) 0.2912(7) 0.167(4) Uani 0.792(4) 1 d PD A 1
O5 O 0.0746(10) 0.1002(10) 0.1277(5) 0.154(3) Uani 0.792(4) 1 d PD A 1
O6 O 0.1951(7) 0.3943(6) 0.1124(4) 0.0901(17) Uani 0.792(4) 1 d PD A 1
C1 C 0.4918(9) 0.9702(11) 0.0357(7) 0.080(3) Uani 0.792(4) 1 d PD . 1
H1 H 0.5252 1.0319 0.0841 0.096 Uiso 0.792(4) 1 calc PR A 1
C2 C 0.4272(17) 0.8162(12) 0.0525(9) 0.084(4) Uani 0.792(4) 1 d PD A 1
C3 C 0.3961(7) 0.7754(8) 0.1358(5) 0.077(2) Uani 0.792(4) 1 d PD A 1
H3 H 0.4335 0.8462 0.1797 0.093 Uiso 0.792(4) 1 calc PR A 1
C4 C 0.314(2) 0.6380(11) 0.1567(8) 0.069(4) Uani 0.792(4) 1 d PD A 1
C5 C 0.2774(7) 0.5299(9) 0.0890(6) 0.076(2) Uani 0.792(4) 1 d PD A 1
C6 C 0.3190(8) 0.5657(8) 0.0061(5) 0.093(2) Uani 0.792(4) 1 d PD A 1
H6 H 0.2955 0.4952 -0.0373 0.112 Uiso 0.792(4) 1 calc PR A 1
C7 C 0.3970(8) 0.7106(9) -0.0099(5) 0.088(2) Uani 0.792(4) 1 d PD A 1
H7 H 0.4291 0.7358 -0.0643 0.106 Uiso 0.792(4) 1 calc PR A 1
C8 C 0.3420(10) 0.6863(7) 0.3081(5) 0.088(3) Uani 0.792(4) 1 d PD A 1
H8A H 0.3157 0.7761 0.2961 0.106 Uiso 0.792(4) 1 calc PR A 1
H8B H 0.4735 0.7061 0.3203 0.106 Uiso 0.792(4) 1 calc PR A 1
C9 C 0.2511(12) 0.6194(10) 0.3844(5) 0.095(3) Uani 0.792(4) 1 d PD A 1
H9A H 0.2885 0.6872 0.4333 0.114 Uiso 0.792(4) 1 calc PR A 1
H9B H 0.1192 0.5947 0.3708 0.114 Uiso 0.792(4) 1 calc PR A 1
C10 C 0.2301(11) 0.4253(12) 0.4795(5) 0.128(4) Uani 0.792(4) 1 d PD A 1
H10A H 0.2784 0.4904 0.5293 0.153 Uiso 0.792(4) 1 calc PR A 1
H10B H 0.0981 0.4050 0.4719 0.153 Uiso 0.792(4) 1 calc PR A 1
C11 C 0.2707(16) 0.3008(14) 0.4957(8) 0.187(8) Uani 0.792(4) 1 d PD A 1
H11A H 0.2415 0.2696 0.5523 0.225 Uiso 0.792(4) 1 calc PR A 1
H11B H 0.4003 0.3157 0.4943 0.225 Uiso 0.792(4) 1 calc PR A 1
C12 C 0.2000(18) 0.0592(16) 0.4392(10) 0.188(9) Uani 0.792(4) 1 d PD A 1
H12A H 0.1797 0.0234 0.4960 0.226 Uiso 0.792(4) 1 calc PR A 1
H12B H 0.3258 0.0693 0.4310 0.226 Uiso 0.792(4) 1 calc PR A 1
C13 C 0.0685(15) -0.0424(15) 0.3702(11) 0.168(9) Uani 0.792(4) 1 d PD A 1
H13A H 0.0705 -0.1400 0.3802 0.201 Uiso 0.792(4) 1 calc PR A 1
H13B H -0.0550 -0.0387 0.3730 0.201 Uiso 0.792(4) 1 calc PR A 1
C14 C -0.012(2) -0.0841(15) 0.2206(10) 0.215(8) Uani 0.792(4) 1 d PD A 1
H14A H 0.0297 -0.1646 0.2056 0.258 Uiso 0.792(4) 1 calc PR A 1
H14B H -0.1275 -0.1241 0.2429 0.258 Uiso 0.792(4) 1 calc PR A 1
C15 C -0.043(2) -0.0302(14) 0.1564(10) 0.226(8) Uani 0.792(4) 1 d PD A 1
H15A H -0.1607 -0.0140 0.1584 0.271 Uiso 0.792(4) 1 calc PR A 1
H15B H -0.0614 -0.1024 0.1108 0.271 Uiso 0.792(4) 1 calc PR A 1
C16 C -0.0311(14) 0.1593(14) 0.0801(9) 0.194(8) Uani 0.792(4) 1 d PD A 1
H16A H -0.1163 0.1835 0.1137 0.233 Uiso 0.792(4) 1 calc PR A 1
H16B H -0.1003 0.0943 0.0327 0.233 Uiso 0.792(4) 1 calc PR A 1
C17 C 0.0936(14) 0.2934(11) 0.0467(6) 0.118(3) Uani 0.792(4) 1 d PD A 1
H17A H 0.1778 0.2663 0.0137 0.142 Uiso 0.792(4) 1 calc PR A 1
H17B H 0.0203 0.3382 0.0082 0.142 Uiso 0.792(4) 1 calc PR A 1
O1A O 0.223(3) 0.475(2) 0.1437(14) 0.100(9) Uiso 0.208(4) 1 d PD A 2
O2A O 0.039(3) 0.1618(18) 0.0863(14) 0.046(6) Uiso 0.208(4) 1 d PD A 2
O3A O 0.149(3) -0.027(3) 0.2588(14) 0.068(7) Uiso 0.208(4) 1 d PD A 2
O4A O 0.150(4) 0.126(3) 0.414(2) 0.076(10) Uiso 0.208(4) 1 d PD A 2
O5A O 0.291(4) 0.443(3) 0.433(2) 0.074(8) Uiso 0.208(4) 1 d PD A 2
O6A O 0.285(3) 0.608(3) 0.2895(15) 0.077(9) Uiso 0.208(4) 1 d PD A 2
C1A C 0.488(5) 0.921(3) -0.0006(15) 0.076(15) Uiso 0.208(4) 1 d PD . 2
H1A H 0.4950 0.8737 -0.0508 0.091 Uiso 0.208(4) 1 calc PR A 2
C2A C 0.453(5) 0.842(3) 0.0786(16) 0.028(10) Uiso 0.208(4) 1 d PD A 2
C3A C 0.352(3) 0.697(2) 0.0724(16) 0.072(8) Uiso 0.208(4) 1 d PD A 2
H3A H 0.2994 0.6545 0.0185 0.086 Uiso 0.208(4) 1 calc PR A 2
C4A C 0.329(7) 0.615(3) 0.1435(18) 0.030(12) Uiso 0.208(4) 1 d PD A 2
C5A C 0.351(4) 0.691(2) 0.2254(16) 0.096(12) Uiso 0.208(4) 1 d PD A 2
C6A C 0.437(2) 0.8374(18) 0.2341(12) 0.061(6) Uiso 0.208(4) 1 d PD A 2
H6A H 0.4641 0.8864 0.2872 0.074 Uiso 0.208(4) 1 calc PR A 2
C7A C 0.481(2) 0.907(2) 0.1585(12) 0.067(7) Uiso 0.208(4) 1 d PD A 2
H7A H 0.5332 1.0061 0.1629 0.080 Uiso 0.208(4) 1 calc PR A 2
C8A C 0.140(5) 0.410(3) 0.063(2) 0.16(2) Uiso 0.208(4) 1 d PD A 2
H8A1 H 0.1925 0.4716 0.0183 0.190 Uiso 0.208(4) 1 calc PR A 2
H8A2 H 0.0103 0.4015 0.0572 0.190 Uiso 0.208(4) 1 calc PR A 2
C9A C 0.160(3) 0.265(2) 0.0481(18) 0.060(9) Uiso 0.208(4) 1 d PD A 2
H9A1 H 0.1426 0.2429 -0.0133 0.072 Uiso 0.208(4) 1 calc PR A 2
H9A2 H 0.2833 0.2663 0.0704 0.072 Uiso 0.208(4) 1 calc PR A 2
C10A C 0.110(3) 0.058(2) 0.1254(16) 0.017(5) Uiso 0.208(4) 1 d PD A 2
H10C H 0.1704 0.0331 0.0793 0.020 Uiso 0.208(4) 1 calc PR A 2
H10D H 0.2095 0.1179 0.1655 0.020 Uiso 0.208(4) 1 calc PR A 2
C11A C 0.071(3) -0.064(3) 0.1664(17) 0.080(10) Uiso 0.208(4) 1 d PD A 2
H11C H 0.1253 -0.1305 0.1422 0.096 Uiso 0.208(4) 1 calc PR A 2
H11D H -0.0603 -0.1078 0.1614 0.096 Uiso 0.208(4) 1 calc PR A 2
C12A C 0.050(5) -0.077(4) 0.3259(16) 0.082(15) Uiso 0.208(4) 1 d PD A 2
H12C H 0.0190 -0.1803 0.3279 0.098 Uiso 0.208(4) 1 calc PR A 2
H12D H -0.0620 -0.0494 0.3205 0.098 Uiso 0.208(4) 1 calc PR A 2
C13A C 0.180(5) -0.003(3) 0.4078(19) 0.060(11) Uiso 0.208(4) 1 d PD A 2
H13C H 0.1499 -0.0582 0.4582 0.072 Uiso 0.208(4) 1 calc PR A 2
H13D H 0.3069 0.0082 0.4008 0.072 Uiso 0.208(4) 1 calc PR A 2
C14A C 0.264(5) 0.220(3) 0.485(2) 0.076(12) Uiso 0.208(4) 1 d PD A 2
H14C H 0.2443 0.1708 0.5380 0.091 Uiso 0.208(4) 1 calc PR A 2
H14D H 0.3914 0.2361 0.4768 0.091 Uiso 0.208(4) 1 calc PR A 2
C15A C 0.238(9) 0.333(3) 0.492(3) 0.37(8) Uiso 0.208(4) 1 d PD A 2
H15C H 0.2958 0.3739 0.5481 0.449 Uiso 0.208(4) 1 calc PR A 2
H15D H 0.1070 0.3143 0.4921 0.449 Uiso 0.208(4) 1 calc PR A 2
C16A C 0.232(4) 0.553(3) 0.442(2) 0.128(15) Uiso 0.208(4) 1 d PD A 2
H16C H 0.2656 0.5954 0.5002 0.154 Uiso 0.208(4) 1 calc PR A 2
H16D H 0.1000 0.5287 0.4275 0.154 Uiso 0.208(4) 1 calc PR A 2
C17A C 0.335(4) 0.654(3) 0.3760(17) 0.087(16) Uiso 0.208(4) 1 d PD A 2
H17C H 0.3174 0.7471 0.3826 0.105 Uiso 0.208(4) 1 calc PR A 2
H17D H 0.4651 0.6659 0.3902 0.105 Uiso 0.208(4) 1 calc PR A 2

loop_
_atom_site_aniso_label
_atom_site_aniso_U_11
_atom_site_aniso_U_22
_atom_site_aniso_U_33
_atom_site_aniso_U_23
_atom_site_aniso_U_13
_atom_site_aniso_U_12
S1 0.0681(16) 0.094(3) 0.210(4) 0.061(2) 0.044(2) 0.0323(16)
S2 0.0925(13) 0.084(2) 0.161(3) 0.032(2) 0.017(2) 0.0231(13)
N1 0.045(4) 0.128(9) 0.120(8) 0.008(7) -0.011(4) 0.028(4)
N2 0.047(5) 0.097(9) 0.180(8) -0.020(7) 0.013(4) 0.008(5)
C18 0.152(11) 0.111(9) 0.107(8) 0.006(6) 0.054(7) 0.023(7)
C19 0.119(8) 0.098(8) 0.108(8) -0.003(5) -0.004(6) -0.003(6)
S1A 0.070(5) 0.082(8) 0.074(7) 0.015(6) 0.002(4) 0.026(5)
S2A 0.109(6) 0.142(12) 0.135(12) 0.065(9) 0.013(8) 0.037(7)
O1 0.083(3) 0.070(4) 0.071(4) 0.010(4) 0.008(4) 0.009(2)
O2 0.089(3) 0.111(6) 0.104(6) 0.037(4) 0.023(3) 0.024(4)
O3 0.082(4) 0.111(7) 0.171(8) 0.057(6) 0.009(4) 0.023(5)
O4 0.126(5) 0.179(9) 0.175(10) 0.085(8) 0.057(7) -0.001(5)
O5 0.141(6) 0.157(8) 0.154(6) 0.017(6) -0.055(5) 0.060(6)
O6 0.103(4) 0.078(5) 0.076(5) 0.002(4) 0.002(3) 0.011(4)
C1 0.066(4) 0.082(7) 0.087(8) 0.022(7) 0.015(5) 0.014(5)
C2 0.049(5) 0.093(10) 0.102(11) 0.025(8) -0.001(8) 0.011(6)
C3 0.058(4) 0.081(6) 0.082(7) 0.025(5) 0.005(4) 0.005(4)
C4 0.052(5) 0.053(6) 0.104(10) 0.010(8) 0.005(6) 0.018(6)
C5 0.060(4) 0.062(6) 0.091(7) 0.021(6) -0.006(4) 0.000(4)
C6 0.110(5) 0.086(7) 0.087(7) 0.018(5) 0.021(4) 0.029(5)
C7 0.084(4) 0.091(7) 0.091(7) 0.032(6) 0.022(5) 0.025(5)
C8 0.092(5) 0.051(6) 0.103(9) 0.004(5) -0.006(6) 0.001(5)
C9 0.079(7) 0.108(8) 0.097(8) -0.007(6) 0.013(5) 0.024(5)
C10 0.108(6) 0.176(11) 0.062(7) 0.036(6) 0.030(5) -0.021(6)
C11 0.117(7) 0.209(16) 0.159(13) 0.152(12) -0.029(6) -0.052(9)
C12 0.182(15) 0.26(2) 0.21(2) 0.172(18) 0.124(14) 0.163(18)
C13 0.143(14) 0.128(13) 0.30(3) 0.120(15) 0.137(16) 0.104(10)
C14 0.178(12) 0.116(12) 0.30(3) 0.055(12) 0.018(15) -0.024(9)
C15 0.178(12) 0.135(13) 0.260(19) 0.070(9) -0.036(11) -0.089(10)
C16 0.060(7) 0.290(18) 0.204(14) -0.005(10) 0.010(7) 0.012(8)
C17 0.128(9) 0.134(10) 0.122(9) -0.001(7) -0.005(7) 0.092(8)

loop_
_atom_type_symbol
_atom_type_description
_atom_type_scat_dispersion_real
_atom_type_scat_dispersion_imag
_atom_type_scat_source
C C 0.0033 0.0016 'International Tables Vol C Tables 4.2.6.8 and 6.1.1.4'
H H 0.0000 0.0000 'International Tables Vol C Tables 4.2.6.8 and 6.1.1.4'
N N 0.0061 0.0033 'International Tables Vol C Tables 4.2.6.8 and 6.1.1.4'
O O 0.0106 0.0060 'International Tables Vol C Tables 4.2.6.8 and 6.1.1.4'
S S 0.1246 0.1234 'International Tables Vol C Tables 4.2.6.8 and 6.1.1.4'

loop_
_geom_angle_atom_site_label_1
_geom_angle_atom_site_label_2
_geom_angle_atom_site_label_3
_geom_angle
_geom_angle_site_symmetry_1
_geom_angle_site_symmetry_3
_geom_angle_publ_flag
C18 N1 H1N1 137(4) . . ?
C18 N1 H2N1 104(5) . . ?
H1N1 N1 H2N1 119(6) . . ?
C19 N2 H1N2 155(4) . . ?
C19 N2 H2N2 97(4) . . ?
H1N2 N2 H2N2 108(5) . . ?
N1 C18 C19 109.8(10) . . ?
N1 C18 S1 124.7(7) . . ?
C19 C18 S1 124.9(9) . . ?
C18 C19 N2 103.9(9) . . ?
C18 C19 S2 122.6(9) . . ?
N2 C19 S2 132.2(7) . . ?
C19A N1A H1N1 99(5) . . ?
C19A N1A H2N1 125(5) . . ?
H1N1 N1A H2N1 76(5) . . ?
C18A N2A H1N2 74(4) . . ?
C18A N2A H2N2 153(10) . . ?
H1N2 N2A H2N2 110(10) . . ?
S1A C18A N2A 137(2) . . ?
S1A C18A C19A 108.7(12) . . ?
N2A C18A C19A 95(2) . . ?
N1A C19A C18A 111(3) . . ?
N1A C19A S2A 137(3) . . ?
C18A C19A S2A 111.3(13) . . ?
C4 O1 C8 117.0(8) . . ?
C9 O2 C10 115.0(7) . . ?
C12 O3 C11 113.4(9) . . ?
C13 O4 C14 114.2(11) . . ?
C16 O5 C15 106.2(10) . . ?
C5 O6 C17 117.5(8) . . ?
C1 C1 C2 128.7(17) 2_675 . ?
C1 C1 H1 115.6 2_675 . ?
C2 C1 H1 115.6 . . ?
C7 C2 C3 118.2(9) . . ?
C7 C2 C1 123.1(11) . . ?
C3 C2 C1 118.7(14) . . ?
C4 C3 C2 123.8(10) . . ?
C4 C3 H3 118.1 . . ?
C2 C3 H3 118.1 . . ?
C3 C4 O1 128.5(12) . . ?
C3 C4 C5 116.2(10) . . ?
O1 C4 C5 115.1(8) . . ?
O6 C5 C6 124.2(9) . . ?
O6 C5 C4 114.4(8) . . ?
C6 C5 C4 121.3(7) . . ?
C5 C6 C7 118.2(7) . . ?
C5 C6 H6 120.9 . . ?
C7 C6 H6 120.9 . . ?
C2 C7 C6 121.7(7) . . ?
C2 C7 H7 119.1 . . ?
C6 C7 H7 119.1 . . ?
O1 C8 C9 108.3(7) . . ?
O1 C8 H8A 110.0 . . ?
C9 C8 H8A 110.0 . . ?
O1 C8 H8B 110.0 . . ?
C9 C8 H8B 110.0 . . ?
H8A C8 H8B 108.4 . . ?
O2 C9 C8 109.1(6) . . ?
O2 C9 H9A 109.9 . . ?
C8 C9 H9A 109.9 . . ?
O2 C9 H9B 109.9 . . ?
C8 C9 H9B 109.9 . . ?
H9A C9 H9B 108.3 . . ?
C11 C10 O2 114.6(10) . . ?
C11 C10 H10A 108.6 . . ?
O2 C10 H10A 108.6 . . ?
C11 C10 H10B 108.6 . . ?
O2 C10 H10B 108.6 . . ?
H10A C10 H10B 107.6 . . ?
C10 C11 O3 109.0(9) . . ?
C10 C11 H11A 109.9 . . ?
O3 C11 H11A 109.9 . . ?
C10 C11 H11B 109.9 . . ?
O3 C11 H11B 109.9 . . ?
H11A C11 H11B 108.3 . . ?
O3 C12 C13 105.7(12) . . ?
O3 C12 H12A 110.6 . . ?
C13 C12 H12A 110.6 . . ?
O3 C12 H12B 110.6 . . ?
C13 C12 H12B 110.6 . . ?
H12A C12 H12B 108.7 . . ?
O4 C13 C12 110.1(14) . . ?
O4 C13 H13A 109.6 . . ?
C12 C13 H13A 109.6 . . ?
O4 C13 H13B 109.6 . . ?
C12 C13 H13B 109.6 . . ?
H13A C13 H13B 108.2 . . ?
C15 C14 O4 121.9(17) . . ?
C15 C14 H14A 106.9 . . ?
O4 C14 H14A 106.9 . . ?
C15 C14 H14B 106.9 . . ?
O4 C14 H14B 106.9 . . ?
H14A C14 H14B 106.7 . . ?
C14 C15 O5 124.5(17) . . ?
C14 C15 H15A 106.2 . . ?
O5 C15 H15A 106.2 . . ?
C14 C15 H15B 106.2 . . ?
O5 C15 H15B 106.2 . . ?
H15A C15 H15B 106.4 . . ?
O5 C16 C17 106.2(9) . . ?
O5 C16 H16A 110.5 . . ?
C17 C16 H16A 110.5 . . ?
O5 C16 H16B 110.5 . . ?
C17 C16 H16B 110.5 . . ?
H16A C16 H16B 108.7 . . ?
O6 C17 C16 113.4(8) . . ?
O6 C17 H17A 108.9 . . ?
C16 C17 H17A 108.9 . . ?
O6 C17 H17B 108.9 . . ?
C16 C17 H17B 108.9 . . ?
H17A C17 H17B 107.7 . . ?
C4A O1A C8A 116(2) . . ?
C9A O2A C10A 114.8(18) . . ?
C12A O3A C11A 123(2) . . ?
C13A O4A C14A 114(2) . . ?
C16A O5A C15A 115(3) . . ?
C5A O6A C17A 122(2) . . ?
C2A C1A C1A 119(3) . 2_675 ?
C2A C1A H1A 120.3 . . ?
C1A C1A H1A 120.3 2_675 . ?
C7A C2A C3A 115.7(18) . . ?
C7A C2A C1A 124(2) . . ?
C3A C2A C1A 119(2) . . ?
C4A C3A C2A 122(2) . . ?
C4A C3A H3A 119.1 . . ?
C2A C3A H3A 119.1 . . ?
O1A C4A C3A 125(2) . . ?
O1A C4A C5A 112.7(18) . . ?
C3A C4A C5A 117(2) . . ?
O6A C5A C6A 125(2) . . ?
O6A C5A C4A 114.8(19) . . ?
C6A C5A C4A 120.5(16) . . ?
C5A C6A C7A 116.1(17) . . ?
C5A C6A H6A 121.9 . . ?
C7A C6A H6A 121.9 . . ?
C2A C7A C6A 125.6(17) . . ?
C2A C7A H7A 117.2 . . ?
C6A C7A H7A 117.2 . . ?
O1A C8A C9A 114(2) . . ?
O1A C8A H8A1 108.7 . . ?
C9A C8A H8A1 108.7 . . ?
O1A C8A H8A2 108.7 . . ?
C9A C8A H8A2 108.7 . . ?
H8A1 C8A H8A2 107.6 . . ?
O2A C9A C8A 112(2) . . ?
O2A C9A H9A1 109.2 . . ?
C8A C9A H9A1 109.2 . . ?
O2A C9A H9A2 109.2 . . ?
C8A C9A H9A2 109.2 . . ?
H9A1 C9A H9A2 107.9 . . ?
C11A C10A O2A 145(2) . . ?
C11A C10A H10C 100.6 . . ?
O2A C10A H10C 100.6 . . ?
C11A C10A H10D 100.6 . . ?
O2A C10A H10D 100.6 . . ?
H10C C10A H10D 104.3 . . ?
C10A C11A O3A 107(2) . . ?
C10A C11A H11C 110.4 . . ?
O3A C11A H11C 110.4 . . ?
C10A C11A H11D 110.4 . . ?
O3A C11A H11D 110.4 . . ?
H11C C11A H11D 108.6 . . ?
O3A C12A C13A 104(2) . . ?
O3A C12A H12C 110.9 . . ?
C13A C12A H12C 110.9 . . ?
O3A C12A H12D 110.9 . . ?
C13A C12A H12D 110.9 . . ?
H12C C12A H12D 108.9 . . ?
O4A C13A C12A 104(2) . . ?
O4A C13A H13C 111.1 . . ?
C12A C13A H13C 111.1 . . ?
O4A C13A H13D 111.1 . . ?
C12A C13A H13D 111.1 . . ?
H13C C13A H13D 109.0 . . ?
C15A C14A O4A 115(4) . . ?
C15A C14A H14C 108.5 . . ?
O4A C14A H14C 108.5 . . ?
C15A C14A H14D 108.5 . . ?
O4A C14A H14D 108.5 . . ?
H14C C14A H14D 107.5 . . ?
C14A C15A O5A 122(4) . . ?
C14A C15A H15C 106.8 . . ?
O5A C15A H15C 106.8 . . ?
C14A C15A H15D 106.8 . . ?
O5A C15A H15D 106.8 . . ?
H15C C15A H15D 106.6 . . ?
O5A C16A C17A 100(2) . . ?
O5A C16A H16C 111.9 . . ?
C17A C16A H16C 111.9 . . ?
O5A C16A H16D 111.9 . . ?
C17A C16A H16D 111.9 . . ?
H16C C16A H16D 109.6 . . ?
O6A C17A C16A 116(2) . . ?
O6A C17A H17C 108.2 . . ?
C16A C17A H17C 108.2 . . ?
O6A C17A H17D 108.2 . . ?
C16A C17A H17D 108.2 . . ?
H17C C17A H17D 107.4 . . ?

loop_
_geom_bond_atom_site_label_1
_geom_bond_atom_site_label_2
_geom_bond_distance
_geom_bond_site_symmetry_2
_geom_bond_publ_flag
S1 C18 1.679(10) . ?
S2 C19 1.643(10) . ?
N1 C18 1.407(14) . ?
N1 H1N1 0.85(4) . ?
N1 H2N1 0.85(4) . ?
N2 C19 1.450(14) . ?
N2 H1N2 0.98(4) . ?
N2 H2N2 0.99(4) . ?
C18 C19 1.440(9) . ?
S1A C18A 1.52(2) . ?
S2A C19A 1.80(2) . ?
N1A C19A 1.17(5) . ?
N1A H1N1 1.04(7) . ?
N1A H2N1 1.31(7) . ?
N2A C18A 1.59(4) . ?
N2A H1N2 1.24(7) . ?
N2A H2N2 0.65(7) . ?
C18A C19A 1.71(2) . ?
O1 C4 1.364(10) . ?
O1 C8 1.439(8) . ?
O2 C9 1.386(9) . ?
O2 C10 1.451(9) . ?
O3 C12 1.397(14) . ?
O3 C11 1.473(13) . ?
O4 C13 1.357(15) . ?
O4 C14 1.446(15) . ?
O5 C16 1.300(13) . ?
O5 C15 1.437(12) . ?
O6 C5 1.359(8) . ?
O6 C17 1.411(11) . ?
C1 C1 1.265(15) 2_675 ?
C1 C2 1.471(11) . ?
C1 H1 0.9300 . ?
C2 C7 1.368(14) . ?
C2 C3 1.394(10) . ?
C3 C4 1.362(8) . ?
C3 H3 0.9300 . ?
C4 C5 1.437(13) . ?
C5 C6 1.396(8) . ?
C6 C7 1.400(8) . ?
C6 H6 0.9300 . ?
C7 H7 0.9300 . ?
C8 C9 1.510(10) . ?
C8 H8A 0.9700 . ?
C8 H8B 0.9700 . ?
C9 H9A 0.9700 . ?
C9 H9B 0.9700 . ?
C10 C11 1.358(18) . ?
C10 H10A 0.9700 . ?
C10 H10B 0.9700 . ?
C11 H11A 0.9700 . ?
C11 H11B 0.9700 . ?
C12 C13 1.523(18) . ?
C12 H12A 0.9700 . ?
C12 H12B 0.9700 . ?
C13 H13A 0.9700 . ?
C13 H13B 0.9700 . ?
C14 C15 1.169(15) . ?
C14 H14A 0.9700 . ?
C14 H14B 0.9700 . ?
C15 H15A 0.9700 . ?
C15 H15B 0.9700 . ?
C16 C17 1.513(12) . ?
C16 H16A 0.9700 . ?
C16 H16B 0.9700 . ?
C17 H17A 0.9700 . ?
C17 H17B 0.9700 . ?
O1A C4A 1.37(2) . ?
O1A C8A 1.41(2) . ?
O2A C9A 1.352(19) . ?
O2A C10A 1.40(2) . ?
O3A C12A 1.38(2) . ?
O3A C11A 1.50(2) . ?
O4A C13A 1.36(3) . ?
O4A C14A 1.45(2) . ?
O5A C16A 1.31(2) . ?
O5A C15A 1.41(2) . ?
O6A C5A 1.343(19) . ?
O6A C17A 1.40(2) . ?
C1A C2A 1.474(18) . ?
C1A C1A 1.49(6) 2_675 ?
C1A H1A 0.9300 . ?
C2A C7A 1.37(2) . ?
C2A C3A 1.398(19) . ?
C3A C4A 1.371(18) . ?
C3A H3A 0.9300 . ?
C4A C5A 1.45(2) . ?
C5A C6A 1.388(17) . ?
C6A C7A 1.393(16) . ?
C6A H6A 0.9300 . ?
C7A H7A 0.9300 . ?
C8A C9A 1.48(2) . ?
C8A H8A1 0.9700 . ?
C8A H8A2 0.9700 . ?
C9A H9A1 0.9700 . ?
C9A H9A2 0.9700 . ?
C10A C11A 1.32(2) . ?
C10A H10C 0.9700 . ?
C10A H10D 0.9700 . ?
C11A H11C 0.9700 . ?
C11A H11D 0.9700 . ?
C12A C13A 1.56(3) . ?
C12A H12C 0.9700 . ?
C12A H12D 0.9700 . ?
C13A H13C 0.9700 . ?
C13A H13D 0.9700 . ?
C14A C15A 1.19(2) . ?
C14A H14C 0.9700 . ?
C14A H14D 0.9700 . ?
C15A H15C 0.9700 . ?
C15A H15D 0.9700 . ?
C16A C17A 1.55(2) . ?
C16A H16C 0.9700 . ?
C16A H16D 0.9700 . ?
C17A H17C 0.9700 . ?
C17A H17D 0.9700 . ?

loop_
_geom_hbond_atom_site_label_D
_geom_hbond_atom_site_label_H
_geom_hbond_atom_site_label_A
_geom_hbond_distance_DH
_geom_hbond_distance_HA
_geom_hbond_distance_DA
_geom_hbond_angle_DHA
_geom_hbond_site_symmetry_A
N1 H1N1 O6 0.85(4) 2.49(5) 3.275(11) 153(6) .
N1 H2N1 O4 0.85(4) 2.33(4) 3.166(12) 170(6) .
N2 H1N2 O3 0.98(4) 2.35(5) 3.253(14) 152(6) 1_655
N2 H2N2 O1 0.99(4) 2.38(5) 3.346(11) 166(6) 1_655

loop_
_geom_torsion_atom_site_label_1
_geom_torsion_atom_site_label_2
_geom_torsion_atom_site_label_3
_geom_torsion_atom_site_label_4
_geom_torsion
_geom_torsion_site_symmetry_1
_geom_torsion_site_symmetry_2
_geom_torsion_site_symmetry_3
_geom_torsion_site_symmetry_4
_geom_torsion_publ_flag
N1 C18 C19 N2 -166.9(10) . . . . ?
S1 C18 C19 N2 4.5(10) . . . . ?
N1 C18 C19 S2 24.3(11) . . . . ?
S1 C18 C19 S2 -164.3(5) . . . . ?
S1A C18A C19A N1A -18(3) . . . . ?
N2A C18A C19A N1A -161(3) . . . . ?
S1A C18A C19A S2A 170.7(11) . . . . ?
N2A C18A C19A S2A 27(2) . . . . ?
C1 C1 C2 C7 9(2) 2_675 . . . ?
C1 C1 C2 C3 -171.1(11) 2_675 . . . ?
C7 C2 C3 C4 -9.3(16) . . . . ?
C1 C2 C3 C4 171.1(11) . . . . ?
C2 C3 C4 O1 -177.8(12) . . . . ?
C2 C3 C4 C5 6.8(18) . . . . ?
C8 O1 C4 C3 -8.4(19) . . . . ?
C8 O1 C4 C5 167.0(8) . . . . ?
C17 O6 C5 C6 -21.4(9) . . . . ?
C17 O6 C5 C4 156.4(9) . . . . ?
C3 C4 C5 O6 -179.8(9) . . . . ?
O1 C4 C5 O6 4.2(15) . . . . ?
C3 C4 C5 C6 -1.9(16) . . . . ?
O1 C4 C5 C6 -177.9(8) . . . . ?
O6 C5 C6 C7 177.4(5) . . . . ?
C4 C5 C6 C7 -0.4(11) . . . . ?
C3 C2 C7 C6 6.6(14) . . . . ?
C1 C2 C7 C6 -173.8(9) . . . . ?
C5 C6 C7 C2 -2.1(10) . . . . ?
C4 O1 C8 C9 169.1(9) . . . . ?
C10 O2 C9 C8 177.2(6) . . . . ?
O1 C8 C9 O2 64.1(8) . . . . ?
C9 O2 C10 C11 176.2(9) . . . . ?
O2 C10 C11 O3 -71.3(9) . . . . ?
C12 O3 C11 C10 177.9(10) . . . . ?
C11 O3 C12 C13 176.2(11) . . . . ?
C14 O4 C13 C12 -173.1(12) . . . . ?
O3 C12 C13 O4 70.3(13) . . . . ?
C13 O4 C14 C15 143(2) . . . . ?
O4 C14 C15 O5 20(4) . . . . ?
C16 O5 C15 C14 -152(2) . . . . ?
C15 O5 C16 C17 -177.6(10) . . . . ?
C5 O6 C17 C16 -165.1(8) . . . . ?
O5 C16 C17 O6 -61.6(13) . . . . ?
C1A C1A C2A C7A -15(6) 2_675 . . . ?
C1A C1A C2A C3A 151(4) 2_675 . . . ?
C7A C2A C3A C4A -18(5) . . . . ?
C1A C2A C3A C4A 174(4) . . . . ?
C8A O1A C4A C3A 4(6) . . . . ?
C8A O1A C4A C5A 158(3) . . . . ?
C2A C3A C4A O1A 175(4) . . . . ?
C2A C3A C4A C5A 22(6) . . . . ?
C17A O6A C5A C6A -16(4) . . . . ?
C17A O6A C5A C4A 163(4) . . . . ?
O1A C4A C5A O6A 8(5) . . . . ?
C3A C4A C5A O6A 165(3) . . . . ?
O1A C4A C5A C6A -173(3) . . . . ?
C3A C4A C5A C6A -16(6) . . . . ?
O6A C5A C6A C7A -174(2) . . . . ?
C4A C5A C6A C7A 7(4) . . . . ?
C3A C2A C7A C6A 8(5) . . . . ?
C1A C2A C7A C6A 175(3) . . . . ?
C5A C6A C7A C2A -3(4) . . . . ?
C4A O1A C8A C9A 133(3) . . . . ?
C10A O2A C9A C8A -139(2) . . . . ?
O1A C8A C9A O2A 80(4) . . . . ?
C9A O2A C10A C11A -176(4) . . . . ?
O2A C10A C11A O3A -107(4) . . . . ?
C12A O3A C11A C10A 132(3) . . . . ?
C11A O3A C12A C13A -176(2) . . . . ?
C14A O4A C13A C12A -177(3) . . . . ?
O3A C12A C13A O4A 85(3) . . . . ?
C13A O4A C14A C15A -179(4) . . . . ?
O4A C14A C15A O5A -72(7) . . . . ?
C16A O5A C15A C14A 171(5) . . . . ?
C15A O5A C16A C17A 174(4) . . . . ?
C5A O6A C17A C16A 173(3) . . . . ?
O5A C16A C17A O6A 67(3) . . . . ?
